data_7243067
loop_
_publ_author_name
'Kumar, Vipin B.'
'Fleming, Cassandra L.'
'Murali, Sai Shruthi'
'Hume, Paul A.'
'Davis, Nathaniel J. L. K.'
'S\"ohnel, Tilo'
'Leitao, Erin M.'

_publ_section_title
;
 The photophysical properties of naphthalene bridged disilanes
;
_journal_issue 35
_journal_name_full 'RSC Advances'
_journal_page_first 21343
_journal_page_last 21350
_journal_paper_doi 10.1039/D1RA02961D
_journal_volume 11
_journal_year 2021
_chemical_formula_moiety 'C24 H24 Si2'
_chemical_formula_sum 'C24 H24 Si2'
_chemical_formula_weight 368.61
_space_group_crystal_system monoclinic
_space_group_IT_number 14
_space_group_name_Hall '-P 2yn'
_space_group_name_H-M_alt 'P 1 21/n 1'
_atom_sites_solution_hydrogens mixed
_atom_sites_solution_primary dual
_audit_creation_date 2021-05-11
_audit_creation_method
;
Olex2 1.3
(compiled 2020.11.12 svn.r5f609507 for OlexSys, GUI svn.r6272)
;
_audit_update_record
;
2021-05-11 deposited with the CCDC.	2021-06-08 downloaded from the CCDC.
;
_cell_angle_alpha 90
_cell_angle_beta 104.094(2)
_cell_angle_gamma 90
_cell_formula_units_Z 4
_cell_length_a 9.2512(2)
_cell_length_b 18.1877(6)
_cell_length_c 12.5609(3)
_cell_measurement_reflns_used 13841
_cell_measurement_temperature 174(30)
_cell_measurement_theta_max 74.1940
_cell_measurement_theta_min 4.3800
_cell_volume 2049.85(10)
_computing_cell_refinement 'CrysAlisPro 1.171.40.53 (Rigaku OD, 2019)'
_computing_data_collection 'CrysAlisPro 1.171.40.53 (Rigaku OD, 2019)'
_computing_data_reduction 'CrysAlisPro 1.171.40.53 (Rigaku OD, 2019)'
_computing_molecular_graphics 'Olex2 1.3 (Dolomanov et al., 2009)'
_computing_publication_material 'Olex2 1.3 (Dolomanov et al., 2009)'
_computing_structure_refinement 'SHELXL 2018/3 (Sheldrick, 2015)'
_computing_structure_solution 'SHELXT 2018/2 (Sheldrick, 2018)'
_diffrn_ambient_environment N~2~
_diffrn_ambient_temperature 174(30)
_diffrn_detector 'CCD plate'
_diffrn_detector_area_resol_mean 5.8140
_diffrn_detector_type 'Pilatus 200K'
_diffrn_measured_fraction_theta_full 0.994
_diffrn_measured_fraction_theta_max 0.994
_diffrn_measurement_details
;
List of Runs (angles in degrees, time in seconds):

  # Type    Start    End  Width  t~exp~   \w     \q     \k     \f   Frames
#--------------------------------------------------------------------------
  1  \w     -8.00  69.00   0.50    0.20    --   47.48 -57.00 -30.00  154
  2  \w     51.00  79.00   0.50    0.20    --   47.48-133.00 -40.00   56
  3  \w     84.00 116.00   0.50    0.70    --  101.53-133.00 -40.00   64
  4  \w     82.00 112.00   0.50    0.70    --  101.53-111.00 -30.00   60
  5  \w     93.00 118.00   0.50    0.70    --  101.53 -61.00 -60.00   50
  6  \w     86.00 124.00   0.50    0.70    --  101.53  30.00-150.00   76
  7  \w    136.00 178.00   0.50    0.70    --  101.53  30.00-150.00   84
  8  \w    150.00 176.00   0.50    0.70    --  101.53 111.00 -30.00   52
  9  \w    131.00 156.00   0.50    0.70    --  101.53 133.00  26.00   50
 10  \w    102.00 146.00   0.50    0.70    --  101.53 111.00 -30.00   88
 11  \w    128.00 167.00   0.50    0.70    --  101.53  45.00   0.00   78
 12  \w    100.00 147.00   0.50    0.70    --  101.53 111.00   0.00   94
 13  \w     81.00 177.00   0.50    0.70    --  101.53  45.00  30.00  192
 14  \w    122.00 177.00   0.50    0.70    --  101.53  30.00 150.00  110
 15  \w     88.00 129.00   0.50    0.70    --  101.53 -77.00 120.00   82
 16  \w     74.00  99.00   0.50    0.70    --  101.53-136.00 140.00   50
 17  \w     78.00 107.00   0.50    0.70    --  101.53 -95.00 150.00   58
 18  \w     47.00  72.00   0.50    0.20    --   47.48-136.00 140.00   50
 19  \w     43.00  84.00   0.50    0.20    --   47.48 -99.00 120.00   82
 20  \w     38.00 112.00   0.50    0.70    --  101.53-111.00  90.00  148
 21  \w     40.00  78.00   0.50    0.70    --  101.53-133.00 -40.00   76
 22  \w     22.00 107.00   0.50    0.70    --  101.53 -95.00 -30.00  170
 23  \w     27.00  80.00   0.50    0.70    --  101.53 -77.00 120.00  106
 24  \w     26.00 112.00   0.50    0.70    --  101.53-111.00 120.00  172
 25  \w     29.00  55.00   0.50    0.70    --  101.53-111.00 -30.00   52
 26  \w     36.00  83.00   0.50    0.70    --  101.53 -61.00 -60.00   94
 27  \w     87.00 124.00   0.50    0.70    --  101.53  45.00   0.00   74
 28  \w    116.00 142.00   0.50    0.70    --  101.53 136.00-154.00   52
 29  \w     94.00 119.00   0.50    0.20    --   47.48  57.00-150.00   50
 30  \w     28.00  87.00   0.50    0.20    --   47.48  57.00-150.00  118
 31  \w    -61.00 -28.00   0.50    0.70    --  -90.25 133.00  26.00   66
 32  \w    -80.00 -55.00   0.50    0.20    --  -47.48 133.00  26.00   50
 33  \w   -112.00 -27.00   0.50    0.70    --  -90.25  61.00-120.00  170
 34  \w    -82.00 -57.00   0.50    0.20    --  -47.48 136.00-154.00   50
 35  \w   -126.00 -26.00   0.50    0.20    --  -47.48 -38.00 -90.00  200
 36  \w   -109.00 -72.00   0.50    0.20    --  -47.48-133.00 -40.00   74
 37  \w     81.00 109.00   0.50    0.70    --  101.53  30.00 150.00   56
 38  \w     22.00  52.00   0.50    0.70    --  101.53 -95.00 150.00   60
 39  \w   -116.00 -91.00   0.50    0.20    --  -47.48-136.00 140.00   50
 40  \w   -122.00 -22.00   0.50    0.20    --  -47.48 -77.00  60.00  200
 41  \w   -110.00 -85.00   0.50    0.20    --  -47.48-125.00 -90.00   50
 42  \w   -139.00-114.00   0.50    0.70    --  -90.25-133.00 -40.00   50
 43  \w   -167.00-115.00   0.50    0.70    --  -90.25 -95.00-120.00  104
 44  \w   -164.00 -66.00   0.50    0.70    --  -90.25-136.00 140.00  196
 45  \w   -160.00 -63.00   0.50    0.70    --  -90.25 -77.00 150.00  194
;
_diffrn_measurement_device 'four-circle diffractometer'
_diffrn_measurement_device_type 'XtaLAB Synergy, Dualflex, Pilatus 200K'
_diffrn_measurement_method '\w scans'
_diffrn_orient_matrix_type 'CrysAlisPro convention (1999,Acta A55,543-557)'
_diffrn_orient_matrix_UB_11 -0.0024072000
_diffrn_orient_matrix_UB_12 0.0843920000
_diffrn_orient_matrix_UB_13 0.0099109000
_diffrn_orient_matrix_UB_21 -0.0286758000
_diffrn_orient_matrix_UB_22 -0.0072805000
_diffrn_orient_matrix_UB_23 0.1153211000
_diffrn_orient_matrix_UB_31 0.1692671000
_diffrn_orient_matrix_UB_32 -0.0000612000
_diffrn_orient_matrix_UB_33 0.0509252000
_diffrn_radiation_monochromator mirror
_diffrn_radiation_probe x-ray
_diffrn_radiation_type 'Cu K\a'
_diffrn_radiation_wavelength 1.54184
_diffrn_reflns_av_R_equivalents 0.0700
_diffrn_reflns_av_unetI/netI 0.0397
_diffrn_reflns_Laue_measured_fraction_full 0.994
_diffrn_reflns_Laue_measured_fraction_max 0.994
_diffrn_reflns_limit_h_max 11
_diffrn_reflns_limit_h_min -8
_diffrn_reflns_limit_k_max 21
_diffrn_reflns_limit_k_min -21
_diffrn_reflns_limit_l_max 15
_diffrn_reflns_limit_l_min -15
_diffrn_reflns_number 24447
_diffrn_reflns_point_group_measured_fraction_full 0.994
_diffrn_reflns_point_group_measured_fraction_max 0.994
_diffrn_reflns_theta_full 67.684
_diffrn_reflns_theta_max 67.731
_diffrn_reflns_theta_min 5.891
_diffrn_source 'micro-focus sealed X-ray tube'
_diffrn_source_type 'PhotonJet (Cu) X-ray Source'
_exptl_absorpt_coefficient_mu 1.583
_exptl_absorpt_correction_T_max 1.00000
_exptl_absorpt_correction_T_min 0.46678
_exptl_absorpt_correction_type multi-scan
_exptl_absorpt_process_details
;
CrysAlisPro 1.171.40.53 (Rigaku Oxford Diffraction, 2019)
Empirical absorption correction using spherical harmonics,
 implemented in SCALE3 ABSPACK scaling algorithm.
;
_exptl_crystal_density_diffrn 1.194
_exptl_crystal_description plate
_exptl_crystal_F_000 784
_exptl_crystal_size_max 0.15
_exptl_crystal_size_mid 0.12
_exptl_crystal_size_min 0.11
_refine_diff_density_max 0.323
_refine_diff_density_min -0.441
_refine_diff_density_rms 0.060
_refine_ls_extinction_method none
_refine_ls_goodness_of_fit_ref 1.103
_refine_ls_hydrogen_treatment mixed
_refine_ls_matrix_type full
_refine_ls_number_parameters 245
_refine_ls_number_reflns 3691
_refine_ls_number_restraints 0
_refine_ls_restrained_S_all 1.103
_refine_ls_R_factor_all 0.0521
_refine_ls_R_factor_gt 0.0422
_refine_ls_shift/su_max 0.001
_refine_ls_shift/su_mean 0.000
_refine_ls_structure_factor_coef Fsqd
_refine_ls_weighting_details 'w=1/[\s^2^(Fo^2^)+(0.0518P)^2^+1.1614P] where P=(Fo^2^+2Fc^2^)/3'
_refine_ls_weighting_scheme calc
_refine_ls_wR_factor_gt 0.1035
_refine_ls_wR_factor_ref 0.1138
_reflns_Friedel_coverage 0.000
_reflns_number_gt 3151
_reflns_number_total 3691
_reflns_threshold_expression 'I > 2\s(I)'
_cod_data_source_file d1ra02961d2.cif
_cod_data_source_block vk19_29
_cod_database_code 7243067
_shelx_shelxl_version_number 2018/3
_chemical_oxdiff_formula C24H24Si2
_shelx_space_group_comment
;
The symmetry employed for this shelxl refinement is uniquely defined
by the following loop, which should always be used as a source of
symmetry information in preference to the above space-group names.
They are only intended as comments.
;
_shelx_estimated_absorpt_t_max 0.845
_shelx_estimated_absorpt_t_min 0.797
_reflns_odcompleteness_completeness 99.85
_reflns_odcompleteness_iscentric 1
_reflns_odcompleteness_theta 68.13
_olex2_refinement_description
;
1. Fixed Uiso
 At 1.2 times of:
  All C(H) groups
 At 1.5 times of:
  All C(H,H,H) groups
2.a Aromatic/amide H refined with riding coordinates:
 C2(H2A), C3(H3), C4(H4), C5(H5), C6(H6), C8(H8), C9(H9), C10(H10), C11(H11),
 C12(H12), C14(H14), C15(H15), C16(H16), C18(H18), C19(H19), C20(H20)
2.b Idealised Me refined as rotating group:
 C23(H23A,H23B,H23C), C24(H24A,H24B,H24C)
;
_olex2_submission_special_instructions 'No special instructions were received'
_oxdiff_exptl_absorpt_empirical_details
;
Empirical correction (ABSPACK) includes:
- Absorption correction using spherical harmonics
- Frame scaling
;
_oxdiff_exptl_absorpt_empirical_full_max 4.610
_oxdiff_exptl_absorpt_empirical_full_min 0.610

loop_
_space_group_symop_operation_xyz
'x, y, z'
'-x+1/2, y+1/2, -z+1/2'
'-x, -y, -z'
'x-1/2, -y-1/2, z-1/2'

loop_
_atom_site_label
_atom_site_type_symbol
_atom_site_fract_x
_atom_site_fract_y
_atom_site_fract_z
_atom_site_U_iso_or_equiv
_atom_site_adp_type
_atom_site_occupancy
_atom_site_site_symmetry_order
_atom_site_calc_flag
_atom_site_refinement_flags_posn
_atom_site_refinement_flags_adp
_atom_site_refinement_flags_occupancy
_atom_site_disorder_assembly
_atom_site_disorder_group
Si1 Si 0.57410(5) 0.67232(3) 0.66496(4) 0.02004(16) Uani 1 1 d . . . . .
Si2 Si 0.53843(5) 0.64953(3) 0.92973(4) 0.02518(17) Uani 1 1 d . . . . .
C1 C 0.6149(2) 0.77241(12) 0.68991(15) 0.0229(4) Uani 1 1 d . . . . .
C2 C 0.5037(2) 0.82560(12) 0.65881(18) 0.0298(5) Uani 1 1 d . . . . .
H2A H 0.406586 0.810862 0.626810 0.036 Uiso 1 1 calc R U . . .
C3 C 0.5350(2) 0.89976(13) 0.67461(19) 0.0342(5) Uani 1 1 d . . . . .
H3 H 0.459142 0.934155 0.653109 0.041 Uiso 1 1 calc R U . . .
C4 C 0.6791(2) 0.92313(13) 0.72237(18) 0.0326(5) Uani 1 1 d . . . . .
H4 H 0.700000 0.972960 0.733437 0.039 Uiso 1 1 calc R U . . .
C5 C 0.7913(2) 0.87135(13) 0.75337(17) 0.0316(5) Uani 1 1 d . . . . .
H5 H 0.888281 0.886497 0.785070 0.038 Uiso 1 1 calc R U . . .
C6 C 0.7599(2) 0.79734(12) 0.73740(16) 0.0263(4) Uani 1 1 d . . . . .
H6 H 0.836498 0.763271 0.758574 0.032 Uiso 1 1 calc R U . . .
C7 C 0.62972(19) 0.64521(11) 0.53600(15) 0.0204(4) Uani 1 1 d . . . . .
C8 C 0.6452(2) 0.57090(12) 0.51211(16) 0.0244(4) Uani 1 1 d . . . . .
H8 H 0.625540 0.535240 0.559733 0.029 Uiso 1 1 calc R U . . .
C9 C 0.6894(2) 0.54930(12) 0.41897(17) 0.0285(5) Uani 1 1 d . . . . .
H9 H 0.697905 0.499605 0.404141 0.034 Uiso 1 1 calc R U . . .
C10 C 0.7207(2) 0.60186(13) 0.34812(17) 0.0309(5) Uani 1 1 d . . . . .
H10 H 0.750790 0.587513 0.285779 0.037 Uiso 1 1 calc R U . . .
C11 C 0.7073(2) 0.67556(13) 0.37002(17) 0.0311(5) Uani 1 1 d . . . . .
H11 H 0.728723 0.710878 0.322568 0.037 Uiso 1 1 calc R U . . .
C12 C 0.6617(2) 0.69708(12) 0.46310(16) 0.0262(4) Uani 1 1 d . . . . .
H12 H 0.652340 0.746867 0.476937 0.031 Uiso 1 1 calc R U . . .
C13 C 0.36906(19) 0.65219(11) 0.64734(16) 0.0209(4) Uani 1 1 d . . . . .
C14 C 0.2948(2) 0.65481(12) 0.53738(17) 0.0264(4) Uani 1 1 d . . . . .
H14 H 0.348956 0.667133 0.486518 0.032 Uiso 1 1 calc R U . . .
C15 C 0.1413(2) 0.63975(13) 0.49854(17) 0.0297(5) Uani 1 1 d . . . . .
H15 H 0.095922 0.642184 0.423933 0.036 Uiso 1 1 calc R U . . .
C16 C 0.0613(2) 0.62174(12) 0.57161(17) 0.0292(5) Uani 1 1 d . . . . .
H16 H -0.039457 0.610740 0.546662 0.035 Uiso 1 1 calc R U . . .
C17 C 0.1288(2) 0.61936(11) 0.68569(17) 0.0239(4) Uani 1 1 d . . . . .
C18 C 0.0374(2) 0.60203(12) 0.75761(18) 0.0301(5) Uani 1 1 d . . . . .
H18 H -0.063391 0.592517 0.728987 0.036 Uiso 1 1 calc R U . . .
C19 C 0.0947(2) 0.59910(13) 0.86776(19) 0.0327(5) Uani 1 1 d . . . . .
H19 H 0.034265 0.587384 0.914612 0.039 Uiso 1 1 calc R U . . .
C20 C 0.2466(2) 0.61403(12) 0.90979(17) 0.0272(4) Uani 1 1 d . . . . .
H20 H 0.284569 0.611963 0.985420 0.033 Uiso 1 1 calc R U . . .
C21 C 0.3433(2) 0.63170(11) 0.84495(16) 0.0232(4) Uani 1 1 d . . . . .
C22 C 0.28479(19) 0.63489(11) 0.72718(16) 0.0207(4) Uani 1 1 d . . . . .
C23 C 0.5323(2) 0.68147(15) 1.06996(17) 0.0366(5) Uani 1 1 d . . . . .
H23A H 0.458212 0.719228 1.063960 0.055 Uiso 1 1 calc R U . . .
H23B H 0.627950 0.700726 1.106939 0.055 Uiso 1 1 calc R U . . .
H23C H 0.507500 0.640862 1.111023 0.055 Uiso 1 1 calc R U . . .
C24 C 0.6526(3) 0.56360(15) 0.9444(2) 0.0420(6) Uani 1 1 d . . . . .
H24A H 0.635793 0.535094 1.004583 0.063 Uiso 1 1 calc R U . . .
H24B H 0.756227 0.576217 0.958141 0.063 Uiso 1 1 calc R U . . .
H24C H 0.624251 0.535375 0.877980 0.063 Uiso 1 1 calc R U . . .
H1 H 0.670(2) 0.6312(12) 0.7494(17) 0.021(5) Uiso 1 1 d . . . . .
H2 H 0.602(2) 0.7044(13) 0.8833(19) 0.031(6) Uiso 1 1 d . . . . .

loop_
_atom_site_aniso_label
_atom_site_aniso_U_11
_atom_site_aniso_U_22
_atom_site_aniso_U_33
_atom_site_aniso_U_23
_atom_site_aniso_U_13
_atom_site_aniso_U_12
Si1 0.0158(2) 0.0250(3) 0.0193(3) -0.0004(2) 0.00421(18) -0.00094(18)
Si2 0.0214(3) 0.0338(4) 0.0198(3) 0.0016(2) 0.0039(2) 0.0004(2)
C1 0.0221(9) 0.0297(12) 0.0183(9) -0.0024(8) 0.0078(7) -0.0035(8)
C2 0.0224(10) 0.0331(13) 0.0329(11) -0.0032(9) 0.0043(8) -0.0019(8)
C3 0.0344(11) 0.0308(13) 0.0372(12) 0.0014(10) 0.0080(9) 0.0030(9)
C4 0.0404(12) 0.0286(13) 0.0319(11) -0.0071(9) 0.0145(9) -0.0099(9)
C5 0.0269(10) 0.0394(14) 0.0294(11) -0.0076(9) 0.0087(8) -0.0127(9)
C6 0.0208(9) 0.0331(13) 0.0254(10) -0.0037(8) 0.0063(7) -0.0018(8)
C7 0.0153(8) 0.0245(11) 0.0206(9) -0.0008(7) 0.0031(7) -0.0017(7)
C8 0.0204(9) 0.0261(12) 0.0254(10) 0.0020(8) 0.0033(7) -0.0009(7)
C9 0.0241(10) 0.0283(12) 0.0314(11) -0.0064(9) 0.0034(8) 0.0019(8)
C10 0.0242(10) 0.0454(15) 0.0235(10) -0.0084(9) 0.0064(8) -0.0010(9)
C11 0.0342(11) 0.0369(14) 0.0230(10) 0.0017(9) 0.0087(8) -0.0072(9)
C12 0.0273(10) 0.0255(12) 0.0258(10) -0.0002(8) 0.0063(8) -0.0019(8)
C13 0.0182(8) 0.0208(11) 0.0234(10) -0.0002(8) 0.0042(7) 0.0001(7)
C14 0.0217(9) 0.0327(12) 0.0247(10) 0.0012(8) 0.0058(8) -0.0017(8)
C15 0.0231(10) 0.0390(14) 0.0235(10) 0.0003(9) -0.0010(8) -0.0002(8)
C16 0.0173(9) 0.0344(13) 0.0330(11) -0.0024(9) 0.0006(8) -0.0014(8)
C17 0.0192(9) 0.0226(11) 0.0303(10) -0.0020(8) 0.0065(7) -0.0002(7)
C18 0.0197(9) 0.0338(13) 0.0387(12) -0.0007(9) 0.0105(8) -0.0047(8)
C19 0.0288(11) 0.0361(14) 0.0380(12) 0.0020(10) 0.0176(9) -0.0031(9)
C20 0.0334(10) 0.0241(12) 0.0252(10) 0.0004(8) 0.0089(8) 0.0001(8)
C21 0.0221(9) 0.0209(11) 0.0260(10) -0.0004(8) 0.0050(7) 0.0024(7)
C22 0.0180(9) 0.0180(11) 0.0256(10) -0.0016(7) 0.0045(7) 0.0013(7)
C23 0.0310(11) 0.0561(16) 0.0224(10) -0.0043(10) 0.0061(8) -0.0058(10)
C24 0.0355(12) 0.0484(16) 0.0431(13) 0.0121(11) 0.0116(10) 0.0149(10)

loop_
_atom_type_symbol
_atom_type_description
_atom_type_scat_dispersion_real
_atom_type_scat_dispersion_imag
_atom_type_scat_source
C C 0.0181 0.0091 'International Tables Vol C Tables 4.2.6.8 and 6.1.1.4'
H H 0.0000 0.0000 'International Tables Vol C Tables 4.2.6.8 and 6.1.1.4'
Si Si 0.2541 0.3302 'International Tables Vol C Tables 4.2.6.8 and 6.1.1.4'

loop_
_geom_angle_atom_site_label_1
_geom_angle_atom_site_label_2
_geom_angle_atom_site_label_3
_geom_angle
_geom_angle_site_symmetry_1
_geom_angle_site_symmetry_3
_geom_angle_publ_flag
C1 Si1 C7 108.24(8) . . ?
C1 Si1 C13 111.35(9) . . ?
C1 Si1 H1 108.9(8) . . ?
C7 Si1 C13 108.99(8) . . ?
C7 Si1 H1 104.7(9) . . ?
C13 Si1 H1 114.3(8) . . ?
C21 Si2 H2 109.7(9) . . ?
C23 Si2 C21 109.93(9) . . ?
C23 Si2 C24 108.24(11) . . ?
C23 Si2 H2 107.0(10) . . ?
C24 Si2 C21 110.58(11) . . ?
C24 Si2 H2 111.4(10) . . ?
C2 C1 Si1 121.48(14) . . ?
C2 C1 C6 117.23(19) . . ?
C6 C1 Si1 121.25(16) . . ?
C1 C2 H2A 119.3 . . ?
C3 C2 C1 121.38(19) . . ?
C3 C2 H2A 119.3 . . ?
C2 C3 H3 119.8 . . ?
C2 C3 C4 120.4(2) . . ?
C4 C3 H3 119.8 . . ?
C3 C4 H4 120.4 . . ?
C5 C4 C3 119.2(2) . . ?
C5 C4 H4 120.4 . . ?
C4 C5 H5 119.8 . . ?
C6 C5 C4 120.31(19) . . ?
C6 C5 H5 119.8 . . ?
C1 C6 H6 119.3 . . ?
C5 C6 C1 121.46(19) . . ?
C5 C6 H6 119.3 . . ?
C8 C7 Si1 120.12(15) . . ?
C12 C7 Si1 122.26(15) . . ?
C12 C7 C8 117.58(18) . . ?
C7 C8 H8 119.3 . . ?
C9 C8 C7 121.42(19) . . ?
C9 C8 H8 119.3 . . ?
C8 C9 H9 120.1 . . ?
C10 C9 C8 119.8(2) . . ?
C10 C9 H9 120.1 . . ?
C9 C10 H10 120.0 . . ?
C11 C10 C9 119.98(19) . . ?
C11 C10 H10 120.0 . . ?
C10 C11 H11 120.0 . . ?
C10 C11 C12 120.1(2) . . ?
C12 C11 H11 120.0 . . ?
C7 C12 H12 119.4 . . ?
C11 C12 C7 121.1(2) . . ?
C11 C12 H12 119.4 . . ?
C14 C13 Si1 110.46(14) . . ?
C14 C13 C22 118.59(16) . . ?
C22 C13 Si1 130.95(14) . . ?
C13 C14 H14 118.3 . . ?
C13 C14 C15 123.40(19) . . ?
C15 C14 H14 118.3 . . ?
C14 C15 H15 120.5 . . ?
C16 C15 C14 118.91(19) . . ?
C16 C15 H15 120.5 . . ?
C15 C16 H16 119.5 . . ?
C15 C16 C17 120.96(18) . . ?
C17 C16 H16 119.5 . . ?
C16 C17 C22 121.10(18) . . ?
C18 C17 C16 117.87(18) . . ?
C18 C17 C22 121.02(18) . . ?
C17 C18 H18 119.6 . . ?
C19 C18 C17 120.90(18) . . ?
C19 C18 H18 119.6 . . ?
C18 C19 H19 120.5 . . ?
C18 C19 C20 118.92(19) . . ?
C20 C19 H19 120.5 . . ?
C19 C20 H20 118.2 . . ?
C21 C20 C19 123.70(19) . . ?
C21 C20 H20 118.2 . . ?
C20 C21 Si2 111.96(15) . . ?
C20 C21 C22 118.37(17) . . ?
C22 C21 Si2 129.67(14) . . ?
C13 C22 C21 125.91(16) . . ?
C17 C22 C13 117.01(17) . . ?
C17 C22 C21 117.09(17) . . ?
Si2 C23 H23A 109.5 . . ?
Si2 C23 H23B 109.5 . . ?
Si2 C23 H23C 109.5 . . ?
H23A C23 H23B 109.5 . . ?
H23A C23 H23C 109.5 . . ?
H23B C23 H23C 109.5 . . ?
Si2 C24 H24A 109.5 . . ?
Si2 C24 H24B 109.5 . . ?
Si2 C24 H24C 109.5 . . ?
H24A C24 H24B 109.5 . . ?
H24A C24 H24C 109.5 . . ?
H24B C24 H24C 109.5 . . ?

loop_
_geom_bond_atom_site_label_1
_geom_bond_atom_site_label_2
_geom_bond_distance
_geom_bond_site_symmetry_2
_geom_bond_publ_flag
Si1 C1 1.870(2) . ?
Si1 C7 1.8810(19) . ?
Si1 C13 1.8912(18) . ?
Si1 H1 1.42(2) . ?
Si2 C21 1.8869(19) . ?
Si2 C23 1.869(2) . ?
Si2 C24 1.870(2) . ?
Si2 H2 1.36(2) . ?
C1 C2 1.397(3) . ?
C1 C6 1.404(3) . ?
C2 H2A 0.9300 . ?
C2 C3 1.384(3) . ?
C3 H3 0.9300 . ?
C3 C4 1.388(3) . ?
C4 H4 0.9300 . ?
C4 C5 1.386(3) . ?
C5 H5 0.9300 . ?
C5 C6 1.382(3) . ?
C6 H6 0.9300 . ?
C7 C8 1.399(3) . ?
C7 C12 1.396(3) . ?
C8 H8 0.9300 . ?
C8 C9 1.387(3) . ?
C9 H9 0.9300 . ?
C9 C10 1.384(3) . ?
C10 H10 0.9300 . ?
C10 C11 1.380(3) . ?
C11 H11 0.9300 . ?
C11 C12 1.392(3) . ?
C12 H12 0.9300 . ?
C13 C14 1.386(3) . ?
C13 C22 1.447(3) . ?
C14 H14 0.9300 . ?
C14 C15 1.412(3) . ?
C15 H15 0.9300 . ?
C15 C16 1.352(3) . ?
C16 H16 0.9300 . ?
C16 C17 1.417(3) . ?
C17 C18 1.415(3) . ?
C17 C22 1.438(3) . ?
C18 H18 0.9300 . ?
C18 C19 1.357(3) . ?
C19 H19 0.9300 . ?
C19 C20 1.402(3) . ?
C20 H20 0.9300 . ?
C20 C21 1.387(3) . ?
C21 C22 1.447(3) . ?
C23 H23A 0.9600 . ?
C23 H23B 0.9600 . ?
C23 H23C 0.9600 . ?
C24 H24A 0.9600 . ?
C24 H24B 0.9600 . ?
C24 H24C 0.9600 . ?

loop_
_geom_torsion_atom_site_label_1
_geom_torsion_atom_site_label_2
_geom_torsion_atom_site_label_3
_geom_torsion_atom_site_label_4
_geom_torsion
_geom_torsion_site_symmetry_1
_geom_torsion_site_symmetry_2
_geom_torsion_site_symmetry_3
_geom_torsion_site_symmetry_4
_geom_torsion_publ_flag
Si1 C1 C2 C3 -178.20(17) . . . . ?
Si1 C1 C6 C5 178.29(15) . . . . ?
Si1 C7 C8 C9 -178.52(14) . . . . ?
Si1 C7 C12 C11 177.89(15) . . . . ?
Si1 C13 C14 C15 177.90(18) . . . . ?
Si1 C13 C22 C17 -177.53(15) . . . . ?
Si1 C13 C22 C21 2.4(3) . . . . ?
Si2 C21 C22 C13 1.0(3) . . . . ?
Si2 C21 C22 C17 -179.09(15) . . . . ?
C1 Si1 C7 C8 164.57(14) . . . . ?
C1 Si1 C7 C12 -13.25(17) . . . . ?
C1 Si1 C13 C14 92.44(16) . . . . ?
C1 Si1 C13 C22 -88.2(2) . . . . ?
C1 C2 C3 C4 -0.1(3) . . . . ?
C2 C1 C6 C5 0.4(3) . . . . ?
C2 C3 C4 C5 0.4(3) . . . . ?
C3 C4 C5 C6 -0.3(3) . . . . ?
C4 C5 C6 C1 -0.1(3) . . . . ?
C6 C1 C2 C3 -0.3(3) . . . . ?
C7 Si1 C1 C2 98.13(17) . . . . ?
C7 Si1 C1 C6 -79.70(17) . . . . ?
C7 Si1 C13 C14 -26.90(17) . . . . ?
C7 Si1 C13 C22 152.47(18) . . . . ?
C7 C8 C9 C10 0.7(3) . . . . ?
C8 C7 C12 C11 0.0(3) . . . . ?
C8 C9 C10 C11 -0.3(3) . . . . ?
C9 C10 C11 C12 -0.3(3) . . . . ?
C10 C11 C12 C7 0.4(3) . . . . ?
C12 C7 C8 C9 -0.6(3) . . . . ?
C13 Si1 C1 C2 -21.65(19) . . . . ?
C13 Si1 C1 C6 160.52(15) . . . . ?
C13 Si1 C7 C8 -74.18(16) . . . . ?
C13 Si1 C7 C12 108.00(16) . . . . ?
C13 C14 C15 C16 0.0(3) . . . . ?
C14 C13 C22 C17 1.8(3) . . . . ?
C14 C13 C22 C21 -178.31(19) . . . . ?
C14 C15 C16 C17 1.3(3) . . . . ?
C15 C16 C17 C18 178.3(2) . . . . ?
C15 C16 C17 C22 -1.0(3) . . . . ?
C16 C17 C18 C19 -179.8(2) . . . . ?
C16 C17 C22 C13 -0.6(3) . . . . ?
C16 C17 C22 C21 179.50(19) . . . . ?
C17 C18 C19 C20 0.4(3) . . . . ?
C18 C17 C22 C13 -179.88(19) . . . . ?
C18 C17 C22 C21 0.2(3) . . . . ?
C18 C19 C20 C21 -0.1(3) . . . . ?
C19 C20 C21 Si2 179.19(18) . . . . ?
C19 C20 C21 C22 -0.1(3) . . . . ?
C20 C21 C22 C13 -179.86(19) . . . . ?
C20 C21 C22 C17 0.0(3) . . . . ?
C22 C13 C14 C15 -1.6(3) . . . . ?
C22 C17 C18 C19 -0.5(3) . . . . ?
C23 Si2 C21 C20 -26.37(19) . . . . ?
C23 Si2 C21 C22 152.80(18) . . . . ?
C24 Si2 C21 C20 93.09(17) . . . . ?
C24 Si2 C21 C22 -87.7(2) . . . . ?
